data_7249214
loop_
_publ_author_name
'Tella, Adedibu C.'
'Olatunji, Sunday J.'
'Ajibade, Peter A.'

_publ_section_title
;
 Functionalization of a porous copper(ii) metal--organic framework and its
 capacity for loading and delivery of ibuprofen
;
_journal_issue 35
_journal_name_full 'RSC Advances'
_journal_page_first 25759
_journal_page_last 25770
_journal_paper_doi 10.1039/D4RA03678F
_journal_volume 14
_journal_year 2024
_chemical_formula_moiety 'C35 H38 Cu N4 O6, H2 O, C3 H7 N O'
_chemical_formula_sum 'C38 H47 Cu N5 O8'
_chemical_formula_weight 765.34
_space_group_crystal_system monoclinic
_space_group_IT_number 14
_space_group_name_Hall '-P 2ybc'
_space_group_name_H-M_alt 'P 1 21/c 1'
_atom_sites_solution_hydrogens mixed
_atom_sites_solution_primary dual
_audit_creation_date 2022-07-12
_audit_creation_method
;
Olex2 1.5
(compiled 2022.04.07 svn.rca3783a0 for OlexSys, GUI svn.r6498)
;
_audit_update_record
;
2022-07-22 deposited with the CCDC.	2024-08-12 downloaded from the CCDC.
;
_cell_angle_alpha 90
_cell_angle_beta 94.885(3)
_cell_angle_gamma 90
_cell_formula_units_Z 4
_cell_length_a 12.6970(11)
_cell_length_b 16.0824(15)
_cell_length_c 18.3656(16)
_cell_measurement_reflns_used 9862
_cell_measurement_temperature 100.07
_cell_measurement_theta_max 69.32
_cell_measurement_theta_min 5.20
_cell_volume 3736.6(6)
_computing_molecular_graphics 'Olex2 1.5 (Dolomanov et al., 2009)'
_computing_publication_material 'Olex2 1.5 (Dolomanov et al., 2009)'
_computing_structure_refinement 'XL  (Sheldrick, 2008)'
_computing_structure_solution 'SHELXT 2018/2 (Sheldrick, 2018)'
_diffrn_ambient_temperature 100.07
_diffrn_measured_fraction_theta_full 0.998
_diffrn_measured_fraction_theta_max 0.997
_diffrn_measurement_device_type 'Bruker APEX-II CCD'
_diffrn_measurement_method '\f and \w scans'
_diffrn_radiation_type CuK\a
_diffrn_radiation_wavelength 1.54178
_diffrn_reflns_av_R_equivalents 0.0681
_diffrn_reflns_av_unetI/netI 0.0417
_diffrn_reflns_Laue_measured_fraction_full 0.998
_diffrn_reflns_Laue_measured_fraction_max 0.997
_diffrn_reflns_limit_h_max 15
_diffrn_reflns_limit_h_min -15
_diffrn_reflns_limit_k_max 19
_diffrn_reflns_limit_k_min -19
_diffrn_reflns_limit_l_max 22
_diffrn_reflns_limit_l_min -22
_diffrn_reflns_number 47816
_diffrn_reflns_point_group_measured_fraction_full 0.998
_diffrn_reflns_point_group_measured_fraction_max 0.997
_diffrn_reflns_theta_full 67.679
_diffrn_reflns_theta_max 69.319
_diffrn_reflns_theta_min 4.447
_diffrn_standards_number 0
_exptl_absorpt_coefficient_mu 1.307
_exptl_absorpt_correction_T_max 0.7532
_exptl_absorpt_correction_T_min 0.6067
_exptl_absorpt_correction_type multi-scan
_exptl_absorpt_process_details
;
SADABS-2016/2 (Bruker,2016/2) was used for absorption correction.
wR2(int) was 0.1030 before and 0.0669 after correction.
The Ratio of minimum to maximum transmission is 0.8055.
The \l/2 correction factor is Not present.
;
_exptl_crystal_colour blue
_exptl_crystal_colour_primary blue
_exptl_crystal_density_diffrn 1.360
_exptl_crystal_description block
_exptl_crystal_F_000 1612
_exptl_crystal_size_max 0.355
_exptl_crystal_size_mid 0.35
_exptl_crystal_size_min 0.325
_refine_diff_density_max 0.817
_refine_diff_density_min -0.920
_refine_diff_density_rms 0.100
_refine_ls_extinction_method none
_refine_ls_goodness_of_fit_ref 1.017
_refine_ls_hydrogen_treatment constr
_refine_ls_matrix_type full
_refine_ls_number_parameters 483
_refine_ls_number_reflns 6985
_refine_ls_number_restraints 0
_refine_ls_restrained_S_all 1.017
_refine_ls_R_factor_all 0.0505
_refine_ls_R_factor_gt 0.0465
_refine_ls_shift/su_max 0.001
_refine_ls_shift/su_mean 0.000
_refine_ls_structure_factor_coef Fsqd
_refine_ls_weighting_details 'w=1/[\s^2^(Fo^2^)+(0.0860P)^2^+2.9994P] where P=(Fo^2^+2Fc^2^)/3'
_refine_ls_weighting_scheme calc
_refine_ls_wR_factor_gt 0.1292
_refine_ls_wR_factor_ref 0.1309
_reflns_Friedel_coverage 0.000
_reflns_number_gt 6653
_reflns_number_total 6985
_reflns_threshold_expression 'I > 2\s(I)'
_cod_data_source_file d4ra03678f2.cif
_cod_data_source_block cu_pa_so_bkt5_0ma
_cod_database_code 7249214
_shelx_shelxl_version_number 2019/1
_shelx_space_group_comment
;
The symmetry employed for this shelxl refinement is uniquely defined
by the following loop, which should always be used as a source of
symmetry information in preference to the above space-group names.
They are only intended as comments.
;
_shelx_estimated_absorpt_t_max 0.676
_shelx_estimated_absorpt_t_min 0.654
_olex2_refinement_description
;
1. Fixed Uiso
 At 1.2 times of:
  All C(H) groups
 At 1.5 times of:
  All C(H,H,H) groups, All O(H,H) groups
2.a Free rotating group:
 O7(H7A,H7B)
2.b Aromatic/amide H refined with riding coordinates:
 C4(H4), C9(H9), C1(H1), C15(H15), C30(H30), C14(H14), C2(H2), C12(H12),
 C31(H31), C34(H34), C7(H7), C37(H37)
2.c Idealised Me refined as rotating group:
 C19(H19A,H19B,H19C), C20(H20A,H20B,H20C), C21(H21A,H21B,H21C), C26(H26A,H26B,
 H26C), C25(H25A,H25B,H25C), C39(H39A,H39B,H39C), C27(H27A,H27B,H27C), C38(H38A,
 H38B,H38C), C23(H23A,H23B,H23C), C22(H22A,H22B,H22C), C24(H24A,H24B,H24C)
;
_olex2_submission_special_instructions 'No special instructions were received'

loop_
_space_group_symop_operation_xyz
'x, y, z'
'-x, y+1/2, -z+1/2'
'-x, -y, -z'
'x, -y-1/2, z-1/2'

loop_
_atom_site_label
_atom_site_type_symbol
_atom_site_fract_x
_atom_site_fract_y
_atom_site_fract_z
_atom_site_U_iso_or_equiv
_atom_site_adp_type
_atom_site_occupancy
_atom_site_site_symmetry_order
_atom_site_calc_flag
_atom_site_refinement_flags_posn
_atom_site_refinement_flags_adp
_atom_site_refinement_flags_occupancy
_atom_site_disorder_assembly
_atom_site_disorder_group
Cu01 Cu 0.66333(2) 0.66167(2) 0.57300(2) 0.01381(11) Uani 1 1 d . . . . .
O1 O 0.76355(10) 0.71027(8) 0.51091(7) 0.0171(3) Uani 1 1 d . . . . .
O5 O 0.74159(11) 0.82255(9) 0.17922(7) 0.0204(3) Uani 1 1 d . . . . .
O6 O 0.63594(10) 0.71074(9) 0.41832(7) 0.0216(3) Uani 1 1 d . . . . .
O2 O 0.89899(11) 0.88570(10) 0.17517(8) 0.0270(3) Uani 1 1 d . . . . .
O7 O 0.97415(12) 0.85180(10) 0.03789(9) 0.0292(3) Uani 1 1 d G . . . .
H7A H 0.959935 0.868577 0.081027 0.044 Uiso 1 1 d G U . . .
H7B H 0.917639 0.825187 0.020908 0.044 Uiso 1 1 d G U . . .
O8 O 0.19232(12) 0.79390(10) 0.68106(9) 0.0305(3) Uani 1 1 d . . . . .
N4 N 0.58286(12) 0.76936(10) 0.58793(8) 0.0156(3) Uani 1 1 d . . . . .
N1 N 0.68876(12) 0.53747(10) 0.56128(8) 0.0163(3) Uani 1 1 d . . . . .
N2 N 0.53066(12) 0.61754(10) 0.60226(8) 0.0146(3) Uani 1 1 d . . . . .
N3 N 0.02557(15) 0.84407(10) 0.68635(10) 0.0248(4) Uani 1 1 d . . . . .
C4 C 0.61632(14) 0.40233(11) 0.58130(10) 0.0169(4) Uani 1 1 d . . . . .
H4 H 0.557695 0.369514 0.592649 0.020 Uiso 1 1 calc R U . . .
C10 C 0.45821(15) 0.67031(11) 0.62449(10) 0.0154(4) Uani 1 1 d . . . . .
C8 C 0.34631(14) 0.55447(11) 0.65026(10) 0.0165(4) Uani 1 1 d . . . . .
C9 C 0.36543(15) 0.64072(12) 0.65015(10) 0.0165(4) Uani 1 1 d . . . . .
H9 H 0.315442 0.678274 0.667426 0.020 Uiso 1 1 calc R U . . .
C6 C 0.51487(14) 0.53520(11) 0.60161(9) 0.0154(4) Uani 1 1 d . . . . .
C1 C 0.42201(14) 0.50158(11) 0.62382(10) 0.0162(4) Uani 1 1 d . . . . .
H1 H 0.409975 0.443318 0.621097 0.019 Uiso 1 1 calc R U . . .
C28 C 0.72395(14) 0.73034(11) 0.44568(10) 0.0167(4) Uani 1 1 d . . . . .
C3 C 0.71124(15) 0.36393(12) 0.56647(10) 0.0171(4) Uani 1 1 d . . . . .
C33 C 0.84880(15) 0.83872(11) 0.28962(10) 0.0164(4) Uani 1 1 d . . . . .
C5 C 0.60810(14) 0.48816(11) 0.57940(10) 0.0154(4) Uani 1 1 d . . . . .
C36 C 0.82899(15) 0.85034(11) 0.20689(10) 0.0176(4) Uani 1 1 d . . . . .
C11 C 0.48902(14) 0.75888(11) 0.61695(10) 0.0158(4) Uani 1 1 d . . . . .
C29 C 0.79760(14) 0.78258(11) 0.40417(10) 0.0158(4) Uani 1 1 d . . . . .
C32 C 0.94974(14) 0.86956(11) 0.40206(10) 0.0164(4) Uani 1 1 d . . . . .
C15 C 0.61540(15) 0.84662(11) 0.57654(11) 0.0183(4) Uani 1 1 d . . . . .
H15 H 0.681236 0.854375 0.556480 0.022 Uiso 1 1 calc R U . . .
C30 C 0.88319(15) 0.82271(11) 0.44160(10) 0.0164(4) Uani 1 1 d . . . . .
H30 H 0.895569 0.817980 0.493183 0.020 Uiso 1 1 calc R U . . .
C14 C 0.55725(15) 0.91632(12) 0.59271(10) 0.0197(4) Uani 1 1 d . . . . .
H14 H 0.583332 0.970308 0.583366 0.024 Uiso 1 1 calc R U . . .
C2 C 0.79344(15) 0.41597(12) 0.54832(10) 0.0194(4) Uani 1 1 d . . . . .
H2 H 0.859130 0.392732 0.537556 0.023 Uiso 1 1 calc R U . . .
C12 C 0.42702(15) 0.82553(11) 0.63482(10) 0.0166(4) Uani 1 1 d . . . . .
H12 H 0.361839 0.816043 0.655294 0.020 Uiso 1 1 calc R U . . .
C31 C 0.77953(14) 0.79255(11) 0.32851(10) 0.0159(4) Uani 1 1 d . . . . .
H31 H 0.719235 0.767510 0.303276 0.019 Uiso 1 1 calc R U . . .
C34 C 0.93658(15) 0.87634(11) 0.32656(10) 0.0173(4) Uani 1 1 d . . . . .
H34 H 0.986276 0.905953 0.300646 0.021 Uiso 1 1 calc R U . . .
C7 C 0.77903(15) 0.50110(12) 0.54607(10) 0.0187(4) Uani 1 1 d . . . . .
H7 H 0.835616 0.535232 0.533176 0.022 Uiso 1 1 calc R U . . .
C16 C 0.72908(15) 0.27018(12) 0.57180(10) 0.0188(4) Uani 1 1 d . . . . .
C17 C 0.24728(15) 0.52102(12) 0.68225(11) 0.0191(4) Uani 1 1 d . . . . .
C13 C 0.46077(15) 0.90721(11) 0.62260(10) 0.0176(4) Uani 1 1 d . . . . .
C18 C 0.39167(15) 0.98061(11) 0.64161(11) 0.0194(4) Uani 1 1 d . . . . .
C19 C 0.77733(16) 0.23910(12) 0.50304(11) 0.0213(4) Uani 1 1 d . . . . .
H19A H 0.847620 0.263630 0.500747 0.032 Uiso 1 1 calc R U . . .
H19B H 0.731802 0.255427 0.459626 0.032 Uiso 1 1 calc R U . . .
H19C H 0.783398 0.178369 0.504812 0.032 Uiso 1 1 calc R U . . .
C20 C 0.80742(18) 0.25304(13) 0.63861(12) 0.0270(4) Uani 1 1 d . . . . .
H20A H 0.817673 0.192917 0.644314 0.041 Uiso 1 1 calc R U . . .
H20B H 0.779235 0.275694 0.682519 0.041 Uiso 1 1 calc R U . . .
H20C H 0.875297 0.279566 0.631580 0.041 Uiso 1 1 calc R U . . .
C21 C 0.62611(17) 0.22258(12) 0.58112(13) 0.0264(4) Uani 1 1 d . . . . .
H21A H 0.573823 0.235959 0.540450 0.040 Uiso 1 1 calc R U . . .
H21B H 0.598605 0.238774 0.627323 0.040 Uiso 1 1 calc R U . . .
H21C H 0.640259 0.162675 0.581516 0.040 Uiso 1 1 calc R U . . .
C37 C 0.09769(17) 0.79345(13) 0.66129(11) 0.0259(4) Uani 1 1 d . . . . .
H37 H 0.073645 0.753890 0.625212 0.031 Uiso 1 1 calc R U . . .
C26 C 0.36792(17) 0.97331(13) 0.72211(11) 0.0256(4) Uani 1 1 d . . . . .
H26A H 0.328902 0.921750 0.729108 0.038 Uiso 1 1 calc R U . . .
H26B H 0.325262 1.020958 0.735179 0.038 Uiso 1 1 calc R U . . .
H26C H 0.434479 0.972565 0.753322 0.038 Uiso 1 1 calc R U . . .
C25 C 0.28723(16) 0.97734(12) 0.59256(12) 0.0238(4) Uani 1 1 d . . . . .
H25A H 0.302092 0.982143 0.541237 0.036 Uiso 1 1 calc R U . . .
H25B H 0.241600 1.023397 0.605141 0.036 Uiso 1 1 calc R U . . .
H25C H 0.251497 0.924404 0.600079 0.036 Uiso 1 1 calc R U . . .
C39 C -0.08528(18) 0.83994(13) 0.65890(13) 0.0284(5) Uani 1 1 d . . . . .
H39A H -0.105577 0.891852 0.633507 0.043 Uiso 1 1 calc R U . . .
H39B H -0.128926 0.831997 0.699860 0.043 Uiso 1 1 calc R U . . .
H39C H -0.095970 0.793193 0.624839 0.043 Uiso 1 1 calc R U . . .
C27 C 0.44606(17) 1.06428(12) 0.63030(14) 0.0282(5) Uani 1 1 d . . . . .
H27A H 0.512710 1.066762 0.661331 0.042 Uiso 1 1 calc R U . . .
H27B H 0.399748 1.109657 0.643393 0.042 Uiso 1 1 calc R U . . .
H27C H 0.460468 1.069836 0.578941 0.042 Uiso 1 1 calc R U . . .
C38 C 0.0566(2) 0.90800(15) 0.73943(17) 0.0416(6) Uani 1 1 d . . . . .
H38A H 0.026847 0.895375 0.785683 0.062 Uiso 1 1 calc R U . . .
H38B H 0.030135 0.962004 0.721196 0.062 Uiso 1 1 calc R U . . .
H38C H 0.133898 0.909884 0.747332 0.062 Uiso 1 1 calc R U . . .
C23 C 0.2241(2) 0.43118(16) 0.66033(16) 0.0409(6) Uani 1 1 d . . . . .
H23A H 0.217393 0.426679 0.606920 0.061 Uiso 1 1 calc R U . . .
H23B H 0.157930 0.413486 0.679457 0.061 Uiso 1 1 calc R U . . .
H23C H 0.282021 0.395537 0.680491 0.061 Uiso 1 1 calc R U . . .
C22 C 0.2653(2) 0.5271(2) 0.76490(14) 0.0470(7) Uani 1 1 d . . . . .
H22A H 0.326664 0.493362 0.782064 0.070 Uiso 1 1 calc R U . . .
H22B H 0.202570 0.506733 0.786964 0.070 Uiso 1 1 calc R U . . .
H22C H 0.278147 0.585260 0.779000 0.070 Uiso 1 1 calc R U . . .
C24 C 0.15067(19) 0.57271(19) 0.65559(19) 0.0508(8) Uani 1 1 d . . . . .
H24A H 0.161058 0.630366 0.671934 0.076 Uiso 1 1 calc R U . . .
H24B H 0.087724 0.549805 0.675648 0.076 Uiso 1 1 calc R U . . .
H24C H 0.141259 0.571132 0.602091 0.076 Uiso 1 1 calc R U . . .
N5 N 1.03736(12) 0.91480(10) 0.44271(9) 0.0182(3) Uani 1 1 d . . . . .
O4 O 1.10065(11) 0.95199(9) 0.40748(8) 0.0249(3) Uani 1 1 d . . . . .
O3 O 1.04260(11) 0.91283(9) 0.50968(7) 0.0222(3) Uani 1 1 d . . . . .

loop_
_atom_site_aniso_label
_atom_site_aniso_U_11
_atom_site_aniso_U_22
_atom_site_aniso_U_33
_atom_site_aniso_U_23
_atom_site_aniso_U_13
_atom_site_aniso_U_12
Cu01 0.01693(17) 0.00950(17) 0.01535(17) 0.00027(9) 0.00344(11) 0.00050(9)
O1 0.0211(6) 0.0143(6) 0.0160(6) 0.0030(5) 0.0032(5) 0.0007(5)
O5 0.0243(7) 0.0204(7) 0.0162(6) 0.0017(5) -0.0004(5) -0.0015(5)
O6 0.0220(7) 0.0233(7) 0.0197(6) 0.0019(5) 0.0021(5) -0.0041(5)
O2 0.0284(7) 0.0341(8) 0.0188(7) 0.0049(6) 0.0040(6) -0.0066(6)
O7 0.0249(7) 0.0305(8) 0.0324(8) -0.0065(7) 0.0041(6) -0.0026(6)
O8 0.0294(8) 0.0325(8) 0.0307(8) -0.0006(7) 0.0085(6) 0.0040(6)
N4 0.0185(7) 0.0122(7) 0.0160(7) 0.0011(6) 0.0013(6) -0.0001(6)
N1 0.0199(7) 0.0123(7) 0.0170(7) 0.0004(6) 0.0029(6) 0.0001(6)
N2 0.0184(7) 0.0107(7) 0.0147(7) 0.0007(6) 0.0016(6) -0.0001(6)
N3 0.0300(9) 0.0171(8) 0.0279(9) 0.0000(7) 0.0062(7) 0.0015(6)
C4 0.0188(9) 0.0139(9) 0.0182(8) 0.0004(7) 0.0023(7) -0.0007(7)
C10 0.0182(9) 0.0136(9) 0.0142(8) -0.0004(7) 0.0001(7) 0.0023(7)
C8 0.0207(9) 0.0138(9) 0.0148(8) 0.0015(7) 0.0002(7) 0.0012(7)
C9 0.0209(9) 0.0120(8) 0.0166(8) 0.0003(7) 0.0026(7) 0.0023(7)
C6 0.0216(9) 0.0115(8) 0.0130(8) 0.0007(7) 0.0004(7) 0.0019(7)
C1 0.0201(9) 0.0112(8) 0.0172(8) 0.0016(7) 0.0014(7) 0.0009(7)
C28 0.0212(9) 0.0112(8) 0.0182(9) 0.0007(7) 0.0049(7) 0.0016(7)
C3 0.0215(9) 0.0133(9) 0.0164(8) -0.0013(7) 0.0010(7) 0.0012(7)
C33 0.0205(9) 0.0128(9) 0.0160(9) 0.0008(7) 0.0023(7) 0.0037(6)
C5 0.0186(8) 0.0132(9) 0.0145(8) -0.0003(7) 0.0024(7) 0.0008(7)
C36 0.0227(9) 0.0138(8) 0.0164(9) 0.0013(7) 0.0032(7) 0.0022(7)
C11 0.0190(8) 0.0131(9) 0.0150(8) -0.0002(7) 0.0004(6) 0.0009(7)
C29 0.0196(9) 0.0109(8) 0.0172(8) 0.0015(7) 0.0036(7) 0.0029(7)
C32 0.0178(9) 0.0113(9) 0.0197(9) 0.0000(7) -0.0007(7) 0.0016(6)
C15 0.0213(9) 0.0126(9) 0.0213(9) 0.0008(7) 0.0031(7) -0.0006(7)
C30 0.0214(9) 0.0125(8) 0.0152(8) 0.0011(7) 0.0015(7) 0.0037(7)
C14 0.0248(9) 0.0121(9) 0.0219(9) 0.0001(7) 0.0006(7) -0.0023(7)
C2 0.0194(9) 0.0177(9) 0.0214(9) -0.0021(7) 0.0034(7) 0.0024(7)
C12 0.0190(9) 0.0134(9) 0.0173(8) -0.0005(7) 0.0008(7) 0.0006(7)
C31 0.0192(8) 0.0114(8) 0.0170(8) -0.0004(7) 0.0007(7) 0.0019(7)
C34 0.0205(9) 0.0120(8) 0.0198(9) 0.0021(7) 0.0038(7) 0.0008(7)
C7 0.0201(9) 0.0157(9) 0.0206(9) -0.0015(7) 0.0044(7) -0.0002(7)
C16 0.0229(9) 0.0118(9) 0.0218(9) -0.0001(7) 0.0022(7) 0.0028(7)
C17 0.0208(9) 0.0145(9) 0.0227(9) 0.0022(7) 0.0063(7) 0.0006(7)
C13 0.0232(9) 0.0121(9) 0.0168(8) -0.0010(7) -0.0022(7) 0.0020(7)
C18 0.0213(9) 0.0113(9) 0.0252(10) -0.0019(7) 0.0007(7) 0.0017(7)
C19 0.0257(9) 0.0143(9) 0.0239(10) -0.0034(8) 0.0019(8) 0.0030(7)
C20 0.0361(11) 0.0197(10) 0.0244(10) 0.0012(8) -0.0027(8) 0.0071(8)
C21 0.0295(11) 0.0127(9) 0.0377(12) 0.0017(8) 0.0078(9) 0.0009(8)
C37 0.0342(11) 0.0220(10) 0.0219(9) -0.0001(8) 0.0058(8) 0.0017(8)
C26 0.0314(10) 0.0207(10) 0.0249(10) -0.0062(8) 0.0030(8) 0.0061(8)
C25 0.0251(10) 0.0159(9) 0.0295(10) -0.0023(8) -0.0033(8) 0.0050(7)
C39 0.0287(11) 0.0232(11) 0.0338(12) 0.0021(8) 0.0056(9) 0.0033(8)
C27 0.0265(10) 0.0118(9) 0.0465(13) -0.0025(9) 0.0040(9) 0.0018(8)
C38 0.0397(13) 0.0259(12) 0.0582(16) -0.0158(11) -0.0013(11) 0.0057(10)
C23 0.0395(13) 0.0283(12) 0.0580(16) -0.0087(12) 0.0224(12) -0.0092(10)
C22 0.0471(15) 0.0665(19) 0.0286(12) -0.0026(12) 0.0112(11) -0.0224(13)
C24 0.0250(12) 0.0490(16) 0.080(2) 0.0332(15) 0.0117(12) 0.0046(11)
N5 0.0201(8) 0.0125(7) 0.0215(8) -0.0005(6) 0.0001(6) 0.0016(6)
O4 0.0245(7) 0.0218(7) 0.0285(7) 0.0009(6) 0.0034(6) -0.0075(5)
O3 0.0262(7) 0.0196(7) 0.0199(7) -0.0007(5) -0.0027(5) -0.0007(5)

loop_
_atom_type_symbol
_atom_type_description
_atom_type_scat_dispersion_real
_atom_type_scat_dispersion_imag
_atom_type_scat_source
C C 0.0181 0.0091 'International Tables Vol C Tables 4.2.6.8 and 6.1.1.4'
H H 0.0000 0.0000 'International Tables Vol C Tables 4.2.6.8 and 6.1.1.4'
Cu Cu -1.9646 0.5888 'International Tables Vol C Tables 4.2.6.8 and 6.1.1.4'
N N 0.0311 0.0180 'International Tables Vol C Tables 4.2.6.8 and 6.1.1.4'
O O 0.0492 0.0322 'International Tables Vol C Tables 4.2.6.8 and 6.1.1.4'

loop_
_geom_angle_atom_site_label_1
_geom_angle_atom_site_label_2
_geom_angle_atom_site_label_3
_geom_angle
_geom_angle_site_symmetry_1
_geom_angle_site_symmetry_3
_geom_angle_publ_flag
O1 Cu01 O5 102.24(5) . 4_576 ?
O1 Cu01 N4 95.62(6) . . ?
O1 Cu01 N1 102.39(6) . . ?
O1 Cu01 N2 159.13(6) . . ?
N4 Cu01 O5 88.60(6) . 4_576 ?
N1 Cu01 O5 98.51(6) . 4_576 ?
N1 Cu01 N4 158.68(6) . . ?
N2 Cu01 O5 97.93(6) . 4_576 ?
N2 Cu01 N4 79.47(6) . . ?
N2 Cu01 N1 79.64(6) . . ?
C28 O1 Cu01 114.80(11) . . ?
C36 O5 Cu01 130.75(12) . 4_575 ?
H7A O7 H7B 104.5 . . ?
C11 N4 Cu01 114.45(12) . . ?
C15 N4 Cu01 127.23(13) . . ?
C15 N4 C11 118.19(16) . . ?
C5 N1 Cu01 114.63(12) . . ?
C7 N1 Cu01 126.67(13) . . ?
C7 N1 C5 118.23(16) . . ?
C10 N2 Cu01 119.08(13) . . ?
C6 N2 Cu01 119.39(12) . . ?
C6 N2 C10 121.51(16) . . ?
C37 N3 C39 121.59(18) . . ?
C37 N3 C38 120.61(19) . . ?
C38 N3 C39 117.73(18) . . ?
C3 C4 H4 120.0 . . ?
C5 C4 H4 120.0 . . ?
C5 C4 C3 119.91(17) . . ?
N2 C10 C9 120.67(17) . . ?
N2 C10 C11 112.66(16) . . ?
C9 C10 C11 126.66(16) . . ?
C9 C8 C17 119.62(16) . . ?
C1 C8 C9 118.30(17) . . ?
C1 C8 C17 122.02(16) . . ?
C10 C9 C8 119.28(17) . . ?
C10 C9 H9 120.4 . . ?
C8 C9 H9 120.4 . . ?
N2 C6 C1 120.81(16) . . ?
N2 C6 C5 112.48(16) . . ?
C1 C6 C5 126.61(17) . . ?
C8 C1 H1 120.3 . . ?
C6 C1 C8 119.34(17) . . ?
C6 C1 H1 120.3 . . ?
O1 C28 C29 113.31(16) . . ?
O6 C28 O1 125.53(17) . . ?
O6 C28 C29 121.16(16) . . ?
C4 C3 C16 123.24(17) . . ?
C2 C3 C4 116.98(17) . . ?
C2 C3 C16 119.74(17) . . ?
C31 C33 C36 121.09(17) . . ?
C34 C33 C36 119.19(17) . . ?
C34 C33 C31 119.71(17) . . ?
N1 C5 C4 122.09(16) . . ?
N1 C5 C6 113.80(16) . . ?
C4 C5 C6 123.98(16) . . ?
O5 C36 C33 114.90(16) . . ?
O2 C36 O5 127.83(18) . . ?
O2 C36 C33 117.27(17) . . ?
N4 C11 C10 113.73(16) . . ?
N4 C11 C12 122.18(17) . . ?
C12 C11 C10 124.04(17) . . ?
C30 C29 C28 119.91(16) . . ?
C30 C29 C31 119.48(17) . . ?
C31 C29 C28 120.59(17) . . ?
C30 C32 C34 122.74(17) . . ?
C30 C32 N5 118.05(16) . . ?
C34 C32 N5 119.21(16) . . ?
N4 C15 H15 118.6 . . ?
N4 C15 C14 122.83(18) . . ?
C14 C15 H15 118.6 . . ?
C29 C30 H30 120.7 . . ?
C32 C30 C29 118.60(17) . . ?
C32 C30 H30 120.7 . . ?
C15 C14 H14 120.0 . . ?
C15 C14 C13 120.08(17) . . ?
C13 C14 H14 120.0 . . ?
C3 C2 H2 120.0 . . ?
C7 C2 C3 120.01(17) . . ?
C7 C2 H2 120.0 . . ?
C11 C12 H12 120.1 . . ?
C11 C12 C13 119.86(17) . . ?
C13 C12 H12 120.1 . . ?
C33 C31 C29 120.87(17) . . ?
C33 C31 H31 119.6 . . ?
C29 C31 H31 119.6 . . ?
C33 C34 H34 120.8 . . ?
C32 C34 C33 118.44(17) . . ?
C32 C34 H34 120.8 . . ?
N1 C7 C2 122.75(17) . . ?
N1 C7 H7 118.6 . . ?
C2 C7 H7 118.6 . . ?
C3 C16 C19 109.67(15) . . ?
C3 C16 C20 108.10(16) . . ?
C3 C16 C21 112.09(16) . . ?
C19 C16 C20 108.79(16) . . ?
C19 C16 C21 109.43(16) . . ?
C21 C16 C20 108.70(17) . . ?
C23 C17 C8 112.27(16) . . ?
C23 C17 C24 107.5(2) . . ?
C22 C17 C8 107.61(17) . . ?
C22 C17 C23 109.6(2) . . ?
C22 C17 C24 109.5(2) . . ?
C24 C17 C8 110.45(16) . . ?
C14 C13 C12 116.86(17) . . ?
C14 C13 C18 123.37(17) . . ?
C12 C13 C18 119.76(17) . . ?
C13 C18 C26 108.89(15) . . ?
C13 C18 C25 108.82(15) . . ?
C13 C18 C27 111.87(16) . . ?
C26 C18 C25 109.29(16) . . ?
C27 C18 C26 108.93(17) . . ?
C27 C18 C25 109.03(16) . . ?
C16 C19 H19A 109.5 . . ?
C16 C19 H19B 109.5 . . ?
C16 C19 H19C 109.5 . . ?
H19A C19 H19B 109.5 . . ?
H19A C19 H19C 109.5 . . ?
H19B C19 H19C 109.5 . . ?
C16 C20 H20A 109.5 . . ?
C16 C20 H20B 109.5 . . ?
C16 C20 H20C 109.5 . . ?
H20A C20 H20B 109.5 . . ?
H20A C20 H20C 109.5 . . ?
H20B C20 H20C 109.5 . . ?
C16 C21 H21A 109.5 . . ?
C16 C21 H21B 109.5 . . ?
C16 C21 H21C 109.5 . . ?
H21A C21 H21B 109.5 . . ?
H21A C21 H21C 109.5 . . ?
H21B C21 H21C 109.5 . . ?
O8 C37 N3 125.3(2) . . ?
O8 C37 H37 117.3 . . ?
N3 C37 H37 117.3 . . ?
C18 C26 H26A 109.5 . . ?
C18 C26 H26B 109.5 . . ?
C18 C26 H26C 109.5 . . ?
H26A C26 H26B 109.5 . . ?
H26A C26 H26C 109.5 . . ?
H26B C26 H26C 109.5 . . ?
C18 C25 H25A 109.5 . . ?
C18 C25 H25B 109.5 . . ?
C18 C25 H25C 109.5 . . ?
H25A C25 H25B 109.5 . . ?
H25A C25 H25C 109.5 . . ?
H25B C25 H25C 109.5 . . ?
N3 C39 H39A 109.5 . . ?
N3 C39 H39B 109.5 . . ?
N3 C39 H39C 109.5 . . ?
H39A C39 H39B 109.5 . . ?
H39A C39 H39C 109.5 . . ?
H39B C39 H39C 109.5 . . ?
C18 C27 H27A 109.5 . . ?
C18 C27 H27B 109.5 . . ?
C18 C27 H27C 109.5 . . ?
H27A C27 H27B 109.5 . . ?
H27A C27 H27C 109.5 . . ?
H27B C27 H27C 109.5 . . ?
N3 C38 H38A 109.5 . . ?
N3 C38 H38B 109.5 . . ?
N3 C38 H38C 109.5 . . ?
H38A C38 H38B 109.5 . . ?
H38A C38 H38C 109.5 . . ?
H38B C38 H38C 109.5 . . ?
C17 C23 H23A 109.5 . . ?
C17 C23 H23B 109.5 . . ?
C17 C23 H23C 109.5 . . ?
H23A C23 H23B 109.5 . . ?
H23A C23 H23C 109.5 . . ?
H23B C23 H23C 109.5 . . ?
C17 C22 H22A 109.5 . . ?
C17 C22 H22B 109.5 . . ?
C17 C22 H22C 109.5 . . ?
H22A C22 H22B 109.5 . . ?
H22A C22 H22C 109.5 . . ?
H22B C22 H22C 109.5 . . ?
C17 C24 H24A 109.5 . . ?
C17 C24 H24B 109.5 . . ?
C17 C24 H24C 109.5 . . ?
H24A C24 H24B 109.5 . . ?
H24A C24 H24C 109.5 . . ?
H24B C24 H24C 109.5 . . ?
O4 N5 C32 118.13(15) . . ?
O3 N5 C32 117.91(15) . . ?
O3 N5 O4 123.95(16) . . ?

loop_
_geom_bond_atom_site_label_1
_geom_bond_atom_site_label_2
_geom_bond_distance
_geom_bond_site_symmetry_2
_geom_bond_publ_flag
Cu01 O1 1.9435(13) . ?
Cu01 O5 2.1277(14) 4_576 ?
Cu01 N4 2.0412(16) . ?
Cu01 N1 2.0377(16) . ?
Cu01 N2 1.9454(15) . ?
O1 C28 1.300(2) . ?
O5 C36 1.262(2) . ?
O6 C28 1.227(2) . ?
O2 C36 1.241(2) . ?
O7 H7A 0.8702 . ?
O7 H7B 0.8702 . ?
O8 C37 1.225(3) . ?
N4 C11 1.356(2) . ?
N4 C15 1.332(2) . ?
N1 C5 1.359(2) . ?
N1 C7 1.337(2) . ?
N2 C10 1.341(2) . ?
N2 C6 1.339(2) . ?
N3 C37 1.336(3) . ?
N3 C39 1.456(3) . ?
N3 C38 1.448(3) . ?
C4 H4 0.9500 . ?
C4 C3 1.401(3) . ?
C4 C5 1.384(3) . ?
C10 C9 1.389(3) . ?
C10 C11 1.487(3) . ?
C8 C9 1.408(3) . ?
C8 C1 1.401(3) . ?
C8 C17 1.530(3) . ?
C9 H9 0.9500 . ?
C6 C1 1.389(3) . ?
C6 C5 1.491(2) . ?
C1 H1 0.9500 . ?
C28 C29 1.511(2) . ?
C3 C2 1.400(3) . ?
C3 C16 1.527(2) . ?
C33 C36 1.530(3) . ?
C33 C31 1.394(3) . ?
C33 C34 1.393(3) . ?
C11 C12 1.386(3) . ?
C29 C30 1.394(3) . ?
C29 C31 1.398(3) . ?
C32 C30 1.383(3) . ?
C32 C34 1.387(3) . ?
C32 N5 1.478(2) . ?
C15 H15 0.9500 . ?
C15 C14 1.388(3) . ?
C30 H30 0.9500 . ?
C14 H14 0.9500 . ?
C14 C13 1.392(3) . ?
C2 H2 0.9500 . ?
C2 C7 1.381(3) . ?
C12 H12 0.9500 . ?
C12 C13 1.406(3) . ?
C31 H31 0.9500 . ?
C34 H34 0.9500 . ?
C7 H7 0.9500 . ?
C16 C19 1.533(3) . ?
C16 C20 1.537(3) . ?
C16 C21 1.537(3) . ?
C17 C23 1.522(3) . ?
C17 C22 1.519(3) . ?
C17 C24 1.527(3) . ?
C13 C18 1.529(2) . ?
C18 C26 1.538(3) . ?
C18 C25 1.539(3) . ?
C18 C27 1.535(3) . ?
C19 H19A 0.9800 . ?
C19 H19B 0.9800 . ?
C19 H19C 0.9800 . ?
C20 H20A 0.9800 . ?
C20 H20B 0.9800 . ?
C20 H20C 0.9800 . ?
C21 H21A 0.9800 . ?
C21 H21B 0.9800 . ?
C21 H21C 0.9800 . ?
C37 H37 0.9500 . ?
C26 H26A 0.9800 . ?
C26 H26B 0.9800 . ?
C26 H26C 0.9800 . ?
C25 H25A 0.9800 . ?
C25 H25B 0.9800 . ?
C25 H25C 0.9800 . ?
C39 H39A 0.9800 . ?
C39 H39B 0.9800 . ?
C39 H39C 0.9800 . ?
C27 H27A 0.9800 . ?
C27 H27B 0.9800 . ?
C27 H27C 0.9800 . ?
C38 H38A 0.9800 . ?
C38 H38B 0.9800 . ?
C38 H38C 0.9800 . ?
C23 H23A 0.9800 . ?
C23 H23B 0.9800 . ?
C23 H23C 0.9800 . ?
C22 H22A 0.9800 . ?
C22 H22B 0.9800 . ?
C22 H22C 0.9800 . ?
C24 H24A 0.9800 . ?
C24 H24B 0.9800 . ?
C24 H24C 0.9800 . ?
N5 O4 1.229(2) . ?
N5 O3 1.227(2) . ?

loop_
_geom_torsion_atom_site_label_1
_geom_torsion_atom_site_label_2
_geom_torsion_atom_site_label_3
_geom_torsion_atom_site_label_4
_geom_torsion
_geom_torsion_site_symmetry_1
_geom_torsion_site_symmetry_2
_geom_torsion_site_symmetry_3
_geom_torsion_site_symmetry_4
_geom_torsion_publ_flag
Cu01 O1 C28 O6 -10.8(2) . . . . ?
Cu01 O1 C28 C29 168.83(11) . . . . ?
Cu01 O5 C36 O2 -10.6(3) 4_575 . . . ?
Cu01 O5 C36 C33 169.00(11) 4_575 . . . ?
Cu01 N4 C11 C10 -6.33(19) . . . . ?
Cu01 N4 C11 C12 176.05(14) . . . . ?
Cu01 N4 C15 C14 -175.86(14) . . . . ?
Cu01 N1 C5 C4 -173.73(14) . . . . ?
Cu01 N1 C5 C6 2.25(19) . . . . ?
Cu01 N1 C7 C2 171.42(14) . . . . ?
Cu01 N2 C10 C9 -175.92(13) . . . . ?
Cu01 N2 C10 C11 5.0(2) . . . . ?
Cu01 N2 C6 C1 178.49(13) . . . . ?
Cu01 N2 C6 C5 1.8(2) . . . . ?
O1 C28 C29 C30 -17.1(2) . . . . ?
O1 C28 C29 C31 164.26(16) . . . . ?
O6 C28 C29 C30 162.58(17) . . . . ?
O6 C28 C29 C31 -16.1(3) . . . . ?
N4 C11 C12 C13 0.3(3) . . . . ?
N4 C15 C14 C13 0.4(3) . . . . ?
N2 C10 C9 C8 -2.2(3) . . . . ?
N2 C10 C11 N4 1.2(2) . . . . ?
N2 C10 C11 C12 178.77(17) . . . . ?
N2 C6 C1 C8 -2.9(3) . . . . ?
N2 C6 C5 N1 -2.6(2) . . . . ?
N2 C6 C5 C4 173.30(17) . . . . ?
C4 C3 C2 C7 0.4(3) . . . . ?
C4 C3 C16 C19 132.26(19) . . . . ?
C4 C3 C16 C20 -109.3(2) . . . . ?
C4 C3 C16 C21 10.5(3) . . . . ?
C10 N2 C6 C1 0.3(3) . . . . ?
C10 N2 C6 C5 -176.43(15) . . . . ?
C10 C11 C12 C13 -177.06(16) . . . . ?
C9 C10 C11 N4 -177.86(17) . . . . ?
C9 C10 C11 C12 -0.3(3) . . . . ?
C9 C8 C1 C6 2.9(3) . . . . ?
C9 C8 C17 C23 164.96(19) . . . . ?
C9 C8 C17 C22 -74.4(2) . . . . ?
C9 C8 C17 C24 45.1(3) . . . . ?
C6 N2 C10 C9 2.3(3) . . . . ?
C6 N2 C10 C11 -176.82(15) . . . . ?
C1 C8 C9 C10 -0.4(3) . . . . ?
C1 C8 C17 C23 -18.1(3) . . . . ?
C1 C8 C17 C22 102.6(2) . . . . ?
C1 C8 C17 C24 -138.0(2) . . . . ?
C1 C6 C5 N1 -179.07(17) . . . . ?
C1 C6 C5 C4 -3.2(3) . . . . ?
C28 C29 C30 C32 179.49(16) . . . . ?
C28 C29 C31 C33 -178.18(16) . . . . ?
C3 C4 C5 N1 2.0(3) . . . . ?
C3 C4 C5 C6 -173.53(16) . . . . ?
C3 C2 C7 N1 0.6(3) . . . . ?
C5 N1 C7 C2 -0.2(3) . . . . ?
C5 C4 C3 C2 -1.6(3) . . . . ?
C5 C4 C3 C16 176.27(17) . . . . ?
C5 C6 C1 C8 173.32(16) . . . . ?
C36 C33 C31 C29 -179.56(16) . . . . ?
C36 C33 C34 C32 175.99(16) . . . . ?
C11 N4 C15 C14 -0.3(3) . . . . ?
C11 C10 C9 C8 176.79(17) . . . . ?
C11 C12 C13 C14 -0.2(3) . . . . ?
C11 C12 C13 C18 179.35(16) . . . . ?
C15 N4 C11 C10 177.59(16) . . . . ?
C15 N4 C11 C12 0.0(3) . . . . ?
C15 C14 C13 C12 -0.1(3) . . . . ?
C15 C14 C13 C18 -179.68(17) . . . . ?
C30 C29 C31 C33 3.1(3) . . . . ?
C30 C32 C34 C33 4.2(3) . . . . ?
C30 C32 N5 O4 175.30(16) . . . . ?
C30 C32 N5 O3 -4.6(2) . . . . ?
C14 C13 C18 C26 -125.6(2) . . . . ?
C14 C13 C18 C25 115.4(2) . . . . ?
C14 C13 C18 C27 -5.2(3) . . . . ?
C2 C3 C16 C19 -49.9(2) . . . . ?
C2 C3 C16 C20 68.6(2) . . . . ?
C2 C3 C16 C21 -171.67(17) . . . . ?
C12 C13 C18 C26 54.8(2) . . . . ?
C12 C13 C18 C25 -64.2(2) . . . . ?
C12 C13 C18 C27 175.29(18) . . . . ?
C31 C33 C36 O5 6.8(3) . . . . ?
C31 C33 C36 O2 -173.56(17) . . . . ?
C31 C33 C34 C32 -2.8(3) . . . . ?
C31 C29 C30 C32 -1.8(3) . . . . ?
C34 C33 C36 O5 -172.02(17) . . . . ?
C34 C33 C36 O2 7.6(3) . . . . ?
C34 C33 C31 C29 -0.8(3) . . . . ?
C34 C32 C30 C29 -1.9(3) . . . . ?
C34 C32 N5 O4 -5.5(2) . . . . ?
C34 C32 N5 O3 174.66(16) . . . . ?
C7 N1 C5 C4 -1.1(3) . . . . ?
C7 N1 C5 C6 174.91(16) . . . . ?
C16 C3 C2 C7 -177.60(17) . . . . ?
C17 C8 C9 C10 176.69(16) . . . . ?
C17 C8 C1 C6 -174.15(16) . . . . ?
C39 N3 C37 O8 179.1(2) . . . . ?
C38 N3 C37 O8 2.3(3) . . . . ?
N5 C32 C30 C29 177.32(16) . . . . ?
N5 C32 C34 C33 -174.98(15) . . . . ?
